data_7204929
loop_
_publ_author_name
'Uruichi, Mikio'
'Yakushi, Kyuya'
'Yamashita, Yoshiro'

_publ_contact_author
;
    ENTER NAME
 ENTER ADDRESS
;
_publ_section_title
;
 Optical properties and metal--insulator transitions in organic metals
 (BEDT-ATD)2X(solvent) (X = PF6, AsF6, BF4; solvent = THF, DHF, DO)
 [BEDT-ATD =
 4,11-bis(4',5'-ethylenedithio-1',3'-dithiol-2'-ylidene)-4,11-dihydroanthra[2,3-c][1,2,5]thiadiazole]
;
_journal_issue 12
_journal_name_full 'Journal of Materials Chemistry'
_journal_page_first 2716
_journal_paper_doi 10.1039/b002904l
_journal_volume 10
_journal_year 2000
_chemical_formula_sum 'C52 H34 F6 N4 O P S18'
_chemical_formula_weight 1452.91
_space_group_IT_number 14
_symmetry_cell_setting monoclinic
_symmetry_Int_Tables_number 14
_symmetry_space_group_name_Hall '-P 2yab'
_symmetry_space_group_name_H-M 'P 1 21/a 1'
_audit_creation_date 'Tue Aug 23 15:26:48 2000'
_audit_creation_method 'from TEXRAY.INF file'
_cell_angle_alpha 90
_cell_angle_beta 102.931(8)
_cell_angle_gamma 90
_cell_formula_units_Z 2
_cell_length_a 27.972(3)
_cell_length_b 7.934(2)
_cell_length_c 13.366(1)
_cell_measurement_reflns_used 0
_cell_measurement_temperature 297.0
_cell_measurement_theta_max 0.0
_cell_measurement_theta_min 0.0
_cell_volume 2891.1(8)
_computing_cell_refinement 'MSC/AFC Diffractometer Control'
_computing_data_collection 'MSC/AFC Diffractometer Control'
_computing_data_reduction teXsan
_computing_publication_material teXsan
_computing_structure_refinement teXsan
_computing_structure_solution SHELXS86
_diffrn_ambient_temperature 297.0
_diffrn_measurement_device 'Rigaku RAXISII'
_diffrn_orient_matrix_UB_11 0.00000
_diffrn_orient_matrix_UB_12 0.00000
_diffrn_orient_matrix_UB_13 0.00000
_diffrn_orient_matrix_UB_21 0.00000
_diffrn_orient_matrix_UB_22 0.00000
_diffrn_orient_matrix_UB_23 0.00000
_diffrn_orient_matrix_UB_31 0.00000
_diffrn_orient_matrix_UB_32 0.00000
_diffrn_orient_matrix_UB_33 0.00000
_diffrn_radiation_detector 'Imaging Plate'
_diffrn_radiation_monochromator graphite
_diffrn_radiation_source 'Rigaku rotating anode'
_diffrn_radiation_type 'Mo K\a'
_diffrn_radiation_wavelength 0.7107
_diffrn_reflns_av_R_equivalents 0.00
_diffrn_reflns_av_sigmaI/netI 0.141
_diffrn_reflns_limit_h_max 33
_diffrn_reflns_limit_h_min 0
_diffrn_reflns_limit_k_max 9
_diffrn_reflns_limit_k_min 0
_diffrn_reflns_limit_l_max 15
_diffrn_reflns_limit_l_min -16
_diffrn_reflns_number 4194
_diffrn_reflns_reduction_process 'Lp corrections applied'
_diffrn_reflns_theta_max 0.00
_diffrn_reflns_theta_min 0.00
_diffrn_standards_decay_% 0.00
_diffrn_standards_interval_count 0
_diffrn_standards_number 0
_exptl_absorpt_coefficient_mu 0.000
_exptl_absorpt_correction_type none
_exptl_crystal_colour black
_exptl_crystal_density_diffrn 1.669
_exptl_crystal_density_meas ?
_exptl_crystal_description needle
_exptl_crystal_F_000 1478.00
_exptl_crystal_size_max 0.500
_exptl_crystal_size_mid 0.200
_exptl_crystal_size_min 0.050
_refine_diff_density_max 0.54
_refine_diff_density_min -0.49
_refine_ls_extinction_coef 0.0007(9)
_refine_ls_extinction_method 'Zachariasen(1967) type 2 Gaussian isotropic'
_refine_ls_goodness_of_fit_obs 2.132
_refine_ls_hydrogen_treatment noref
_refine_ls_matrix_type full
_refine_ls_number_constraints 0
_refine_ls_number_parameters 377
_refine_ls_number_reflns 2612
_refine_ls_number_restraints 0
_refine_ls_R_factor_obs 0.0783
_refine_ls_shift/esd_max 0.0300
_refine_ls_shift/esd_mean 0.0030
_refine_ls_structure_factor_coef F
_refine_ls_weighting_details 'w = 1/[\s^2^(Fo) + 0.00040|Fo|^2^]'
_refine_ls_weighting_scheme calc
_refine_ls_wR_factor_obs 0.1031
_reflns_number_observed 2612
_reflns_number_total 4194
_reflns_observed_criterion >3.0sigma(I)
_cod_data_source_file b002904l.txt
_cod_data_source_block (BEDT-ATD)2PF6(THF),297K
_cod_depositor_comments
;
The following automatic conversions were performed:

'_refine_ls_weighting_scheme' value 'w = 1/[\s^2^(Fo) +
0.00040|Fo|^2^]' was changed to 'calc'. New tag
'_refine_ls_weighting_details' was created. The value of the new tag
was set to 'w = 1/[\s^2^(Fo) + 0.00040|Fo|^2^]'.

Automatic conversion script
Id: cif_fix_values 3143 2015-03-26 13:38:13Z robertas 
;
_cod_original_cell_volume 2891.1299
_cod_original_sg_symbol_H-M 'P 21/a     '
_cod_original_formula_sum 'C52 H34 F6 N4 O P S18 '
_cod_database_code 7204929

loop_
_symmetry_equiv_pos_as_xyz
'   +x,   +y,   +z'
'1/2-x,1/2+y,   -z'
'   -x,   -y,   -z'
'1/2+x,1/2-y,   +z'

loop_
_atom_site_aniso_label
_atom_site_aniso_U_11
_atom_site_aniso_U_22
_atom_site_aniso_U_33
_atom_site_aniso_U_12
_atom_site_aniso_U_13
_atom_site_aniso_U_23
S(1) 0.045(2) 0.087(3) 0.049(2) -0.013(2) 0.008(1) -0.016(2)
S(2) 0.044(2) 0.059(2) 0.040(2) -0.004(2) 0.015(1) -0.002(1)
S(3) 0.043(2) 0.049(2) 0.043(2) -0.003(2) 0.016(1) -0.003(1)
S(4) 0.065(2) 0.093(4) 0.051(2) -0.005(2) 0.018(2) 0.016(2)
S(5) 0.059(2) 0.053(3) 0.065(2) -0.011(2) 0.030(2) -0.002(2)
S(6) 0.037(1) 0.060(3) 0.045(2) -0.002(2) 0.015(1) -0.006(2)
S(7) 0.041(2) 0.047(2) 0.044(2) -0.004(1) 0.007(1) -0.008(1)
S(8) 0.041(2) 0.080(3) 0.063(2) 0.003(2) 0.020(2) -0.015(2)
S(9) 0.062(2) 0.054(3) 0.051(2) 0.002(2) 0.016(2) -0.012(2)
P(1) 0.058(3) 0.087(5) 0.070(3) 0.023(3) 0.024(3) -0.002(3)
F(1) 0.17(1) 0.078(10) 0.29(2) -0.008(9) 0.09(1) -0.03(1)
F(2) 0.070(6) 0.16(1) 0.168(9) 0.043(7) 0.055(6) 0.046(8)
F(3) 0.128(8) 0.26(2) 0.080(6) 0.055(9) 0.066(6) 0.021(8)
O(1) 0.11(2) 0.08(2) 0.09(2) -0.01(2) -0.01(1) 0.00(1)
N(1) 0.048(6) 0.085(10) 0.033(5) -0.010(6) 0.015(5) -0.009(5)
N(2) 0.032(5) 0.065(9) 0.042(5) -0.007(5) 0.012(4) -0.012(5)
C(1) 0.032(6) 0.050(9) 0.033(6) -0.002(5) 0.019(5) -0.001(5)
C(2) 0.054(7) 0.021(7) 0.037(5) 0.002(5) 0.009(5) 0.001(5)
C(3) 0.035(6) 0.048(8) 0.037(6) 0.004(6) 0.025(5) -0.003(5)
C(4) 0.027(5) 0.041(8) 0.040(6) -0.001(5) 0.015(5) -0.001(5)
C(5) 0.054(7) 0.035(8) 0.040(6) -0.001(6) 0.014(6) 0.004(6)
C(6) 0.038(6) 0.038(9) 0.049(7) 0.013(6) -0.003(5) -0.006(6)
C(7) 0.038(6) 0.07(1) 0.049(7) 0.000(6) 0.011(6) -0.009(7)
C(8) 0.076(10) 0.08(1) 0.066(9) 0.017(9) -0.032(8) -0.006(9)
C(9) 0.047(7) 0.13(2) 0.039(7) 0.011(9) 0.014(6) -0.015(8)
C(10) 0.059(8) 0.07(1) 0.041(7) -0.007(8) -0.003(6) -0.002(7)
C(11) 0.036(6) 0.053(10) 0.038(6) -0.003(6) 0.012(5) 0.000(6)
C(12) 0.050(7) 0.036(8) 0.034(6) -0.004(6) 0.004(5) 0.001(5)
C(13) 0.047(6) 0.025(7) 0.044(6) 0.001(5) 0.010(6) -0.001(5)
C(14) 0.039(6) 0.046(9) 0.038(6) -0.008(5) 0.025(5) 0.005(5)
C(15) 0.042(6) 0.031(7) 0.029(5) -0.007(5) 0.006(5) 0.000(5)
C(16) 0.054(7) 0.025(8) 0.039(6) -0.008(6) 0.006(6) 0.007(5)
C(17) 0.046(7) 0.060(10) 0.055(7) -0.001(7) 0.037(6) 0.002(6)
C(18) 0.053(7) 0.056(10) 0.050(7) -0.010(7) 0.042(6) -0.007(6)
C(19) 0.055(7) 0.09(1) 0.063(8) 0.014(8) 0.040(7) 0.025(8)
C(20) 0.10(1) 0.06(1) 0.058(8) -0.009(9) 0.057(8) -0.002(7)
C(21) 0.051(7) 0.034(9) 0.050(6) 0.006(6) 0.019(6) 0.008(6)
C(22) 0.045(6) 0.041(9) 0.041(6) -0.001(6) 0.017(5) -0.004(6)
C(23) 0.057(8) 0.09(1) 0.077(9) 0.018(8) 0.016(7) -0.023(9)
C(24) 0.071(9) 0.10(1) 0.076(10) 0.028(9) 0.020(8) -0.018(9)
C(25) 0.054(9) 0.15(2) 0.09(1) 0.01(1) 0.011(9) 0.02(1)
C(26) 0.11(1) 0.09(2) 0.10(1) -0.02(1) 0.03(1) 0.00(1)

loop_
_atom_site_label
_atom_site_fract_x
_atom_site_fract_y
_atom_site_fract_z
_atom_site_U_iso_or_equiv
_atom_site_thermal_displace_type
_atom_site_calc_flag
_atom_site_calc_attached_atom
_atom_site_occupancy
_atom_site_refinement_flags
S1 0.1145(1) 0.1593(5) 0.2709(2) 0.060(1) Uani d . 1.00 .
S2 0.2429(1) 0.3221(4) 0.1801(2) 0.0469(9) Uani d . 1.00 .
S3 0.3316(1) 0.4066(4) 0.3338(2) 0.0441(9) Uani d . 1.00 .
S4 0.2749(1) 0.4710(6) 0.0051(2) 0.069(1) Uani d . 1.00 .
S5 0.3839(1) 0.5698(5) 0.1907(2) 0.057(1) Uani d . 1.00 .
S6 0.0941(1) 0.3605(5) 0.5553(2) 0.0463(9) Uani d . 1.00 .
S7 0.1791(1) 0.4278(4) 0.7225(2) 0.0442(9) Uani d . 1.00 .
S8 0.0214(1) 0.5125(5) 0.6557(2) 0.060(1) Uani d . 1.00 .
S9 0.1240(1) 0.5890(5) 0.8607(2) 0.055(1) Uani d . 1.00 .
P1 0.0000 0.0000 0.0000 0.070(2) Uani d . 0.50 S
F1 0.0171(5) 0.190(2) 0.015(1) 0.175(6) Uani d . 1.00 .
F2 0.0559(3) -0.055(2) 0.0331(8) 0.128(4) Uani d . 1.00 .
F3 -0.0046(4) -0.006(2) 0.1141(7) 0.149(5) Uani d . 1.00 .
O1 0.0473(8) -0.035(3) 0.597(2) 0.100(9) Uani d . 0.50 .
N1 0.1711(3) 0.183(1) 0.2650(6) 0.054(3) Uani d . 1.00 .
N2 0.1196(3) 0.200(1) 0.3928(6) 0.046(3) Uani d . 1.00 .
C1 0.1973(4) 0.226(1) 0.3593(7) 0.036(3) Uani d . 1.00 .
C2 0.2485(4) 0.265(1) 0.3861(8) 0.037(3) Uani d . 1.00 .
C3 0.2723(3) 0.324(2) 0.3106(7) 0.037(3) Uani d . 1.00 .
C4 0.2709(3) 0.253(1) 0.4956(7) 0.035(3) Uani d . 1.00 .
C5 0.3226(4) 0.224(1) 0.5302(8) 0.042(4) Uani d . 1.00 .
C6 0.3442(4) 0.199(2) 0.6363(8) 0.044(4) Uani d . 1.00 .
C7 0.3970(4) 0.174(2) 0.6670(8) 0.051(4) Uani d . 1.00 .
C8 0.4169(5) 0.144(2) 0.771(1) 0.081(5) Uani d . 1.00 .
C9 0.3863(4) 0.139(2) 0.8448(9) 0.072(5) Uani d . 1.00 .
C10 0.3381(5) 0.168(2) 0.8148(9) 0.060(4) Uani d . 1.00 .
C11 0.3157(4) 0.202(2) 0.7086(8) 0.042(4) Uani d . 1.00 .
C12 0.2638(4) 0.231(2) 0.6744(8) 0.041(3) Uani d . 1.00 .
C13 0.2415(4) 0.258(1) 0.5713(8) 0.039(3) Uani d . 1.00 .
C14 0.1876(4) 0.282(1) 0.5393(7) 0.038(3) Uani d . 1.00 .
C15 0.1585(4) 0.342(1) 0.5977(7) 0.034(3) Uani d . 1.00 .
C16 0.1667(4) 0.234(1) 0.4330(8) 0.040(3) Uani d . 1.00 .
C17 0.2893(4) 0.432(2) 0.1356(9) 0.050(4) Uani d . 1.00 .
C18 0.3301(4) 0.473(2) 0.2083(8) 0.048(4) Uani d . 1.00 .
C19 0.3361(4) 0.515(2) -0.0153(9) 0.066(5) Uani d . 1.00 .
C20 0.3645(5) 0.646(2) 0.0580(9) 0.067(5) Uani d . 1.00 .
C21 0.0842(4) 0.467(2) 0.6604(8) 0.044(4) Uani d . 1.00 .
C22 0.1240(4) 0.498(2) 0.7390(8) 0.041(3) Uani d . 1.00 .
C23 0.0288(5) 0.655(2) 0.761(1) 0.073(5) Uani d . 1.00 .
C24 0.0617(5) 0.589(2) 0.857(1) 0.080(6) Uani d . 1.00 .
C25 -0.0046(5) 0.010(3) 0.590(1) 0.096(7) Uani d . 1.00 .
C26 0.0380(7) -0.082(2) 0.499(1) 0.098(7) Uani d . 1.00 .
H1 0.3427 0.2214 0.4816 0.0511 Uiso calc . 1.00 .
H2 0.4174 0.1792 0.6193 0.0615 Uiso calc . 1.00 .
H3 0.4512 0.1241 0.7939 0.0956 Uiso calc . 1.00 .
H4 0.4007 0.1188 0.9154 0.0902 Uiso calc . 1.00 .
H5 0.3182 0.1664 0.8640 0.0730 Uiso calc . 1.00 .
H6 0.2440 0.2315 0.7239 0.0478 Uiso calc . 1.00 .
H7 0.3541 0.4118 -0.0078 0.0768 Uiso calc . 1.00 .
H8 0.3326 0.5544 -0.0841 0.0768 Uiso calc . 1.00 .
H9 0.3444 0.7408 0.0570 0.0790 Uiso calc . 1.00 .
H10 0.3931 0.6745 0.0343 0.0790 Uiso calc . 1.00 .
H11 0.0419 0.7556 0.7418 0.0898 Uiso calc . 1.00 .
H12 -0.0028 0.6743 0.7738 0.0898 Uiso calc . 1.00 .
H13 0.0520 0.4772 0.8677 0.0933 Uiso calc . 1.00 .
H14 0.0564 0.6586 0.9122 0.0933 Uiso calc . 1.00 .
H15 -0.0208 -0.0932 0.6037 0.1022 Uiso calc . 1.00 .
H16 -0.0043 0.0834 0.6482 0.1022 Uiso calc . 1.00 .
H17 0.0705 -0.0915 0.4814 0.1167 Uiso calc . 1.00 .
H18 0.0278 -0.2030 0.4997 0.1167 Uiso calc . 1.00 .

loop_
_atom_type_symbol
_atom_type_oxidation_number
_atom_type_number_in_cell
_atom_type_scat_dispersion_real
_atom_type_scat_dispersion_imag
_atom_type_scat_source
C 0 104 0.003 0.002
;International Tables for Crystallography
(1992, Vol. C, Tables 4.2.6.8 and 6.1.1.1)
;
H 0 68 0.000 0.000
;International Tables for Crystallography
(1992, Vol. C, Table 6.1.1.2)
;
O 0 2 0.011 0.006
;International Tables for Crystallography
(1992, Vol. C, Tables 4.2.6.8 and 6.1.1.1)
;
N 0 8 0.006 0.003
;International Tables for Crystallography
(1992, Vol. C, Tables 4.2.6.8 and 6.1.1.1)
;
S 0 36 0.125 0.123
;International Tables for Crystallography
(1992, Vol. C, Tables 4.2.6.8 and 6.1.1.1)
;
P 0 2 0.102 0.094
;International Tables for Crystallography
(1992, Vol. C, Tables 4.2.6.8 and 6.1.1.1)
;
F 0 12 0.017 0.010
;International Tables for Crystallography
(1992, Vol. C, Tables 4.2.6.8 and 6.1.1.1)
;

loop_
_geom_angle_atom_site_label_1
_geom_angle_atom_site_label_2
_geom_angle_atom_site_label_3
_geom_angle
_geom_angle_site_symmetry_1
_geom_angle_site_symmetry_2
_geom_angle_site_symmetry_3
_geom_angle_publ_flag
N(1) S(1) N(2) 99.1(4) 1_555 1_555 1_555 yes
C(3) S(2) C(17) 96.5(5) 1_555 1_555 1_555 yes
C(3) S(3) C(18) 97.2(5) 1_555 1_555 1_555 yes
C(17) S(4) C(19) 99.8(6) 1_555 1_555 1_555 yes
C(18) S(5) C(20) 101.4(6) 1_555 1_555 1_555 yes
C(15) S(6) C(21) 96.7(5) 1_555 1_555 1_555 yes
C(15) S(7) C(22) 97.8(5) 1_555 1_555 1_555 yes
C(21) S(8) C(23) 99.4(6) 1_555 1_555 1_555 yes
C(22) S(9) C(24) 100.4(6) 1_555 1_555 1_555 yes
F(1) P(1) F(1) 180.0 1_555 1_555 3_555 yes
F(1) P(1) F(2) 88.6(6) 1_555 1_555 1_555 yes
F(1) P(1) F(2) 91.4(6) 1_555 1_555 3_555 yes
F(1) P(1) F(3) 89.7(7) 1_555 1_555 1_555 yes
F(1) P(1) F(3) 90.3(7) 1_555 1_555 3_555 yes
F(1) P(1) F(2) 91.4(6) 3_555 1_555 1_555 yes
F(1) P(1) F(2) 88.6(6) 3_555 1_555 3_555 yes
F(1) P(1) F(3) 90.3(7) 3_555 1_555 1_555 yes
F(1) P(1) F(3) 89.7(7) 3_555 1_555 3_555 yes
F(2) P(1) F(2) 180.0 1_555 1_555 3_555 yes
F(2) P(1) F(3) 90.6(5) 1_555 1_555 1_555 yes
F(2) P(1) F(3) 89.4(5) 1_555 1_555 3_555 yes
F(2) P(1) F(3) 89.4(5) 3_555 1_555 1_555 yes
F(2) P(1) F(3) 90.6(5) 3_555 1_555 3_555 yes
F(3) P(1) F(3) 180.0 1_555 1_555 3_555 yes
C(25) O(1) C(26) 91(1) 1_555 1_555 1_555 yes
S(1) N(1) C(1) 108.4(6) 1_555 1_555 1_555 yes
S(1) N(2) C(16) 107.4(7) 1_555 1_555 1_555 yes
N(1) C(1) C(2) 126.2(9) 1_555 1_555 1_555 yes
N(1) C(1) C(16) 111.6(9) 1_555 1_555 1_555 yes
C(2) C(1) C(16) 122.2(10) 1_555 1_555 1_555 yes
C(1) C(2) C(3) 120.1(9) 1_555 1_555 1_555 yes
C(1) C(2) C(4) 114.7(9) 1_555 1_555 1_555 yes
C(3) C(2) C(4) 125.0(10) 1_555 1_555 1_555 yes
S(2) C(3) S(3) 113.3(5) 1_555 1_555 1_555 yes
S(2) C(3) C(2) 121.2(8) 1_555 1_555 1_555 yes
S(3) C(3) C(2) 125.5(8) 1_555 1_555 1_555 yes
C(2) C(4) C(5) 120.7(9) 1_555 1_555 1_555 yes
C(2) C(4) C(13) 121.2(9) 1_555 1_555 1_555 yes
C(5) C(4) C(13) 118.0(9) 1_555 1_555 1_555 yes
C(4) C(5) C(6) 121.1(9) 1_555 1_555 1_555 yes
C(4) C(5) H(1) 119(1) 1_555 1_555 1_555 no
C(6) C(5) H(1) 119(1) 1_555 1_555 1_555 no
C(5) C(6) C(7) 118.5(10) 1_555 1_555 1_555 yes
C(5) C(6) C(11) 120.6(10) 1_555 1_555 1_555 yes
C(7) C(6) C(11) 120(1) 1_555 1_555 1_555 yes
C(6) C(7) C(8) 117(1) 1_555 1_555 1_555 yes
C(6) C(7) H(2) 122(1) 1_555 1_555 1_555 no
C(8) C(7) H(2) 120(1) 1_555 1_555 1_555 no
C(7) C(8) C(9) 121(1) 1_555 1_555 1_555 yes
C(7) C(8) H(3) 120(1) 1_555 1_555 1_555 no
C(9) C(8) H(3) 118(1) 1_555 1_555 1_555 no
C(8) C(9) C(10) 120(1) 1_555 1_555 1_555 yes
C(8) C(9) H(4) 119(1) 1_555 1_555 1_555 no
C(10) C(9) H(4) 120(1) 1_555 1_555 1_555 no
C(9) C(10) C(11) 120(1) 1_555 1_555 1_555 yes
C(9) C(10) H(5) 119(1) 1_555 1_555 1_555 no
C(11) C(10) H(5) 119(1) 1_555 1_555 1_555 no
C(6) C(11) C(10) 119(1) 1_555 1_555 1_555 yes
C(6) C(11) C(12) 118.6(10) 1_555 1_555 1_555 yes
C(10) C(11) C(12) 121.8(10) 1_555 1_555 1_555 yes
C(11) C(12) C(13) 122.2(9) 1_555 1_555 1_555 yes
C(11) C(12) H(6) 118.8(10) 1_555 1_555 1_555 no
C(13) C(12) H(6) 118(1) 1_555 1_555 1_555 no
C(4) C(13) C(12) 119.4(10) 1_555 1_555 1_555 yes
C(4) C(13) C(14) 120.2(9) 1_555 1_555 1_555 yes
C(12) C(13) C(14) 120.3(9) 1_555 1_555 1_555 yes
C(13) C(14) C(15) 126.1(10) 1_555 1_555 1_555 yes
C(13) C(14) C(16) 114.0(9) 1_555 1_555 1_555 yes
C(15) C(14) C(16) 119.9(10) 1_555 1_555 1_555 yes
S(6) C(15) S(7) 111.3(5) 1_555 1_555 1_555 yes
S(6) C(15) C(14) 123.5(8) 1_555 1_555 1_555 yes
S(7) C(15) C(14) 125.1(8) 1_555 1_555 1_555 yes
N(2) C(16) C(1) 113.5(9) 1_555 1_555 1_555 yes
N(2) C(16) C(14) 126.0(10) 1_555 1_555 1_555 yes
C(1) C(16) C(14) 120.4(10) 1_555 1_555 1_555 yes
S(2) C(17) S(4) 113.8(7) 1_555 1_555 1_555 yes
S(2) C(17) C(18) 116.0(8) 1_555 1_555 1_555 yes
S(4) C(17) C(18) 130.1(8) 1_555 1_555 1_555 yes
S(3) C(18) S(5) 115.1(7) 1_555 1_555 1_555 yes
S(3) C(18) C(17) 116.5(8) 1_555 1_555 1_555 yes
S(5) C(18) C(17) 128.1(8) 1_555 1_555 1_555 yes
S(4) C(19) C(20) 113.9(8) 1_555 1_555 1_555 yes
S(4) C(19) H(7) 108(1) 1_555 1_555 1_555 no
S(4) C(19) H(8) 108.0(10) 1_555 1_555 1_555 no
C(20) C(19) H(7) 109(1) 1_555 1_555 1_555 no
C(20) C(19) H(8) 108(1) 1_555 1_555 1_555 no
H(7) C(19) H(8) 108(1) 1_555 1_555 1_555 no
S(5) C(20) C(19) 113.2(10) 1_555 1_555 1_555 yes
S(5) C(20) H(9) 109.0(9) 1_555 1_555 1_555 no
S(5) C(20) H(10) 108(1) 1_555 1_555 1_555 no
C(19) C(20) H(9) 108(1) 1_555 1_555 1_555 no
C(19) C(20) H(10) 107(1) 1_555 1_555 1_555 no
H(9) C(20) H(10) 110(1) 1_555 1_555 1_555 no
S(6) C(21) S(8) 114.2(7) 1_555 1_555 1_555 yes
S(6) C(21) C(22) 117.8(8) 1_555 1_555 1_555 yes
S(8) C(21) C(22) 127.9(8) 1_555 1_555 1_555 yes
S(7) C(22) S(9) 115.9(6) 1_555 1_555 1_555 yes
S(7) C(22) C(21) 116.4(8) 1_555 1_555 1_555 yes
S(9) C(22) C(21) 127.5(8) 1_555 1_555 1_555 yes
S(8) C(23) C(24) 113(1) 1_555 1_555 1_555 yes
S(8) C(23) H(11) 108(1) 1_555 1_555 1_555 no
S(8) C(23) H(12) 107(1) 1_555 1_555 1_555 no
C(24) C(23) H(11) 108(1) 1_555 1_555 1_555 no
C(24) C(23) H(12) 108(1) 1_555 1_555 1_555 no
H(11) C(23) H(12) 110(1) 1_555 1_555 1_555 no
S(9) C(24) C(23) 116(1) 1_555 1_555 1_555 yes
S(9) C(24) H(13) 108(1) 1_555 1_555 1_555 no
S(9) C(24) H(14) 107(1) 1_555 1_555 1_555 no
C(23) C(24) H(13) 108(1) 1_555 1_555 1_555 no
C(23) C(24) H(14) 106(1) 1_555 1_555 1_555 no
H(13) C(24) H(14) 109(1) 1_555 1_555 1_555 no
O(1) C(25) C(26) 126(1) 1_555 1_555 3_556 yes
O(1) C(25) H(15) 105(1) 1_555 1_555 1_555 no
O(1) C(25) H(16) 105(1) 1_555 1_555 1_555 no
C(26) C(25) H(15) 104(1) 3_556 1_555 1_555 no
C(26) C(25) H(16) 108(1) 3_556 1_555 1_555 no
H(15) C(25) H(16) 105(1) 1_555 1_555 1_555 no
O(1) C(26) C(25) 129(2) 1_555 1_555 3_556 yes
O(1) C(26) H(17) 105(1) 1_555 1_555 1_555 no
O(1) C(26) H(18) 104(1) 1_555 1_555 1_555 no
C(25) C(26) H(17) 106(1) 3_556 1_555 1_555 no
C(25) C(26) H(18) 104(1) 3_556 1_555 1_555 no
H(17) C(26) H(18) 102(1) 1_555 1_555 1_555 no

loop_
_geom_bond_atom_site_label_1
_geom_bond_atom_site_label_2
_geom_bond_distance
_geom_bond_site_symmetry_1
_geom_bond_site_symmetry_2
_geom_bond_publ_flag
S(1) N(1) 1.613(9) 1_555 1_555 yes
S(1) N(2) 1.636(9) 1_555 1_555 yes
S(2) C(3) 1.75(1) 1_555 1_555 yes
S(2) C(17) 1.77(1) 1_555 1_555 yes
S(3) C(3) 1.74(1) 1_555 1_555 yes
S(3) C(18) 1.75(1) 1_555 1_555 yes
S(4) C(17) 1.73(1) 1_555 1_555 yes
S(4) C(19) 1.83(1) 1_555 1_555 yes
S(5) C(18) 1.75(1) 1_555 1_555 yes
S(5) C(20) 1.84(1) 1_555 1_555 yes
S(6) C(15) 1.77(1) 1_555 1_555 yes
S(6) C(21) 1.71(1) 1_555 1_555 yes
S(7) C(15) 1.773(10) 1_555 1_555 yes
S(7) C(22) 1.70(1) 1_555 1_555 yes
S(8) C(21) 1.78(1) 1_555 1_555 yes
S(8) C(23) 1.78(1) 1_555 1_555 yes
S(9) C(22) 1.78(1) 1_555 1_555 yes
S(9) C(24) 1.73(1) 1_555 1_555 yes
P(1) F(1) 1.58(1) 1_555 1_555 yes
P(1) F(1) 1.58(1) 1_555 3_555 yes
P(1) F(2) 1.588(8) 1_555 1_555 yes
P(1) F(2) 1.588(8) 1_555 3_555 yes
P(1) F(3) 1.560(8) 1_555 1_555 yes
P(1) F(3) 1.560(8) 1_555 3_555 yes
O(1) C(25) 1.48(2) 1_555 1_555 yes
O(1) C(26) 1.33(2) 1_555 1_555 yes
N(1) C(1) 1.35(1) 1_555 1_555 yes
N(2) C(16) 1.33(1) 1_555 1_555 yes
C(1) C(2) 1.43(1) 1_555 1_555 yes
C(1) C(16) 1.44(1) 1_555 1_555 yes
C(2) C(3) 1.41(1) 1_555 1_555 yes
C(2) C(4) 1.46(1) 1_555 1_555 yes
C(4) C(5) 1.43(1) 1_555 1_555 yes
C(4) C(13) 1.44(1) 1_555 1_555 yes
C(5) C(6) 1.42(1) 1_555 1_555 yes
C(6) C(7) 1.45(1) 1_555 1_555 yes
C(6) C(11) 1.38(1) 1_555 1_555 yes
C(7) C(8) 1.40(2) 1_555 1_555 yes
C(8) C(9) 1.45(2) 1_555 1_555 yes
C(9) C(10) 1.34(2) 1_555 1_555 yes
C(10) C(11) 1.44(1) 1_555 1_555 yes
C(11) C(12) 1.44(1) 1_555 1_555 yes
C(12) C(13) 1.40(1) 1_555 1_555 yes
C(13) C(14) 1.48(1) 1_555 1_555 yes
C(14) C(15) 1.34(1) 1_555 1_555 yes
C(14) C(16) 1.46(1) 1_555 1_555 yes
C(17) C(18) 1.36(2) 1_555 1_555 yes
C(19) C(20) 1.53(2) 1_555 1_555 yes
C(21) C(22) 1.37(1) 1_555 1_555 yes
C(23) C(24) 1.50(2) 1_555 1_555 yes
C(25) C(26) 1.45(2) 1_555 3_556 yes

loop_
_geom_contact_atom_site_label_1
_geom_contact_atom_site_label_2
_geom_contact_distance
_geom_contact_site_symmetry_1
_geom_contact_site_symmetry_2
_geom_contact_publ_flag
S(2) C(10) 3.57(1) 1_555 2_556 ?
S(3) O(1) 3.34(2) 1_555 2_556 ?
S(3) C(14) 3.53(1) 1_555 2_556 ?
S(3) C(15) 3.57(1) 1_555 2_556 ?
S(5) O(1) 3.16(2) 1_555 2_556 ?
S(5) F(3) 3.530(10) 1_555 4_555 ?
S(5) C(22) 3.55(1) 1_555 2_556 ?
S(6) O(1) 3.49(2) 1_555 1_555 ?
S(7) C(3) 3.49(1) 1_555 2_556 ?
S(9) C(18) 3.51(1) 1_555 2_556 ?
F(1) C(24) 3.54(2) 1_555 3_566 ?
F(2) C(19) 3.13(1) 1_555 2_545 ?
F(2) C(9) 3.16(2) 1_555 2_546 ?
F(2) C(20) 3.19(2) 1_555 2_545 ?
F(2) C(8) 3.50(2) 1_555 2_546 ?
F(3) C(23) 3.39(2) 1_555 3_566 ?
O(1) C(23) 3.41(3) 1_555 1_545 ?
N(1) C(19) 3.56(1) 1_555 2_545 ?
C(3) C(12) 3.41(2) 1_555 2_556 ?
C(5) C(15) 3.57(2) 1_555 2_546 ?
C(10) C(19) 3.58(2) 1_555 1_556 ?
